data_4085858
loop_
_publ_author_name
'Yeung, Chi-Fung'
'Chung, Lai-Hon'
'Lo, Hoi-Shing'
'Chiu, Chun-Hong'
'Cai, Jialin'
'Wong, Chun-Yuen'

_publ_section_title
;
 Isolation of Ruthenium--Indoline and &#x2212;Indole Zwitterion Complexes:
 Insight into the Metal-Induced Cyclization of Aniline-Tethered Alkynes
 and Strategy to Lower the Activation Barrier of Metal&#x2212;Vinylidene
 Formation
;
_journal_issue 10
_journal_name_full Organometallics
_journal_page_first 1963
_journal_paper_doi 10.1021/acs.organomet.5b00211
_journal_volume 34
_journal_year 2015
_chemical_formula_sum 'C55 H83 Cl6 N4 O14 Ru3 S12'
_chemical_formula_weight 1924.88
_chemical_name_systematic
; 
 ? 
;
_space_group_IT_number 2
_symmetry_cell_setting triclinic
_symmetry_space_group_name_Hall '-P 1'
_symmetry_space_group_name_H-M 'P -1'
_atom_sites_solution_hydrogens geom
_atom_sites_solution_primary direct
_atom_sites_solution_secondary difmap
_audit_creation_method SHELXL-97
_cell_angle_alpha 111.900(3)
_cell_angle_beta 103.013(3)
_cell_angle_gamma 98.662(3)
_cell_formula_units_Z 2
_cell_length_a 13.0624(4)
_cell_length_b 17.4265(6)
_cell_length_c 18.2398(6)
_cell_measurement_reflns_used 13402
_cell_measurement_temperature 173(2)
_cell_measurement_theta_max 71.6862
_cell_measurement_theta_min 3.7929
_cell_volume 3624.8(2)
_computing_structure_refinement 'SHELXL-97 (Sheldrick, 1997)'
_computing_structure_solution 'SHELXS-97 (Sheldrick, 1990)'
_diffrn_ambient_temperature 173(2)
_diffrn_detector_area_resol_mean 16.1270
_diffrn_measured_fraction_theta_full 0.982
_diffrn_measured_fraction_theta_max 0.982
_diffrn_measurement_device_type 'Xcalibur, Sapphire3, Gemini ultra'
_diffrn_measurement_method '\w scans'
_diffrn_radiation_monochromator graphite
_diffrn_radiation_source 'fine-focus sealed tube'
_diffrn_radiation_type CuK\a
_diffrn_radiation_wavelength 1.54178
_diffrn_reflns_av_R_equivalents 0.0430
_diffrn_reflns_av_sigmaI/netI 0.0477
_diffrn_reflns_limit_h_max 15
_diffrn_reflns_limit_h_min -15
_diffrn_reflns_limit_k_max 20
_diffrn_reflns_limit_k_min -13
_diffrn_reflns_limit_l_max 20
_diffrn_reflns_limit_l_min -21
_diffrn_reflns_number 25728
_diffrn_reflns_theta_full 67.50
_diffrn_reflns_theta_max 67.50
_diffrn_reflns_theta_min 3.80
_exptl_absorpt_coefficient_mu 10.788
_exptl_absorpt_correction_T_max 1.00000
_exptl_absorpt_correction_T_min 0.16939
_exptl_absorpt_correction_type multi-scan
_exptl_absorpt_process_details
;
CrysAlisPro, Agilent Technologies,
Version 1.171.35.21 (release 20-01-2012 CrysAlis171 .NET)
(compiled Jan 23 2012,18:06:46)
Empirical absorption correction using spherical harmonics,
 implemented in SCALE3 ABSPACK scaling algorithm.
;
_exptl_crystal_colour Yellow
_exptl_crystal_density_diffrn 1.764
_exptl_crystal_density_method 'not measured'
_exptl_crystal_description Needle
_exptl_crystal_F_000 1958
_exptl_crystal_size_max 0.78
_exptl_crystal_size_mid 0.12
_exptl_crystal_size_min 0.03
_refine_diff_density_max 1.999
_refine_diff_density_min -1.069
_refine_diff_density_rms 0.160
_refine_ls_extinction_method none
_refine_ls_goodness_of_fit_ref 1.025
_refine_ls_hydrogen_treatment constr
_refine_ls_matrix_type full
_refine_ls_number_parameters 885
_refine_ls_number_reflns 12816
_refine_ls_number_restraints 0
_refine_ls_restrained_S_all 1.025
_refine_ls_R_factor_all 0.0597
_refine_ls_R_factor_gt 0.0545
_refine_ls_shift/su_max 0.001
_refine_ls_shift/su_mean 0.000
_refine_ls_structure_factor_coef Fsqd
_refine_ls_weighting_details 'calc w=1/[\s^2^(Fo^2^)+(0.1006P)^2^+9.6779P] where P=(Fo^2^+2Fc^2^)/3'
_refine_ls_weighting_scheme calc
_refine_ls_wR_factor_gt 0.1494
_refine_ls_wR_factor_ref 0.1579
_reflns_number_gt 11466
_reflns_number_total 12816
_reflns_threshold_expression >2sigma(I)
_cod_data_source_file om5b00211_si_001.cif
_cod_data_source_block '_COMPLEX-1'
_cod_depositor_comments
;
The following automatic conversions were performed:

'_symmetry_cell_setting' value 'Triclinic' changed to 'triclinic'
according to
/usr/data/users/saulius/crontab/automatic-downloads/rss-feeds/ACS/lib/dictionaries/cif_core.dic
dictionary named 'cif_core.dic' version 2.4.2 from 2011-04-26.

Automatic conversion script
Id: cif_fix_values 3271 2015-04-21 07:52:19Z andrius 

 Adding full bibliography for 4085858.cif.
;
_cod_original_sg_symbol_H-M P-1
_cod_database_code 4085858

loop_
_symmetry_equiv_pos_as_xyz
'x, y, z'
'-x, -y, -z'

loop_
_atom_site_label
_atom_site_type_symbol
_atom_site_fract_x
_atom_site_fract_y
_atom_site_fract_z
_atom_site_U_iso_or_equiv
_atom_site_adp_type
_atom_site_occupancy
_atom_site_symmetry_multiplicity
_atom_site_calc_flag
_atom_site_refinement_flags
C19 C 0.3850(4) 0.6447(3) 0.2684(3) 0.0201(9) Uani 1 1 d .
C20 C 0.4927(4) 0.6399(3) 0.3184(3) 0.0274(11) Uani 1 1 d .
H20A H 0.4800 0.5999 0.3428 0.033 Uiso 1 1 calc R
H20B H 0.5380 0.6214 0.2831 0.033 Uiso 1 1 calc R
C21 C 0.5460(4) 0.7287(3) 0.3846(3) 0.0261(10) Uani 1 1 d .
C22 C 0.6446(4) 0.7656(4) 0.4470(3) 0.0317(12) Uani 1 1 d .
H22 H 0.6931 0.7329 0.4535 0.038 Uiso 1 1 calc R
C23 C 0.6703(5) 0.8516(4) 0.4993(4) 0.0354(13) Uani 1 1 d .
H23 H 0.7357 0.8765 0.5423 0.042 Uiso 1 1 calc R
C24 C 0.5999(5) 0.9011(4) 0.4886(3) 0.0350(13) Uani 1 1 d .
H24 H 0.6195 0.9592 0.5236 0.042 Uiso 1 1 calc R
C25 C 0.4998(5) 0.8654(4) 0.4263(3) 0.0312(11) Uani 1 1 d .
H25 H 0.4519 0.8983 0.4189 0.037 Uiso 1 1 calc R
C26 C 0.4758(4) 0.7795(3) 0.3765(3) 0.0251(10) Uani 1 1 d .
C27 C 0.0479(5) 0.5992(5) 0.1542(5) 0.0484(16) Uani 1 1 d .
H27A H 0.0159 0.5464 0.1041 0.058 Uiso 1 1 calc R
H27B H -0.0105 0.6178 0.1748 0.058 Uiso 1 1 calc R
C28 C 0.1036(5) 0.6644(5) 0.1344(4) 0.0438(15) Uani 1 1 d .
H28A H 0.1131 0.7201 0.1785 0.053 Uiso 1 1 calc R
H28B H 0.0568 0.6623 0.0838 0.053 Uiso 1 1 calc R
C29 C 0.2080(5) 0.6049(4) 0.0090(4) 0.0394(14) Uani 1 1 d .
H29A H 0.1520 0.5516 -0.0143 0.047 Uiso 1 1 calc R
H29B H 0.1811 0.6420 -0.0149 0.047 Uiso 1 1 calc R
C30 C 0.3097(6) 0.5871(5) -0.0135(4) 0.0443(15) Uani 1 1 d .
H30A H 0.3700 0.6371 0.0220 0.053 Uiso 1 1 calc R
H30B H 0.2995 0.5804 -0.0702 0.053 Uiso 1 1 calc R
C31 C 0.3425(5) 0.5090(4) -0.0069(4) 0.0383(13) Uani 1 1 d .
H31A H 0.3923 0.4934 -0.0388 0.046 Uiso 1 1 calc R
H31B H 0.2783 0.4612 -0.0308 0.046 Uiso 1 1 calc R
C32 C 0.4180(7) 0.4222(4) 0.0922(5) 0.0517(18) Uani 1 1 d .
H32A H 0.3963 0.3842 0.0336 0.062 Uiso 1 1 calc R
H32B H 0.4943 0.4264 0.1150 0.062 Uiso 1 1 calc R
C33 C 0.3610(13) 0.3830(7) 0.1286(10) 0.125(6) Uani 1 1 d .
H33A H 0.4055 0.3511 0.1492 0.151 Uiso 1 1 calc R
H33B H 0.2967 0.3415 0.0856 0.151 Uiso 1 1 calc R
C34 C 0.1901(5) 0.3779(4) 0.1969(3) 0.0311(11) Uani 1 1 d .
H34A H 0.1468 0.3540 0.1390 0.037 Uiso 1 1 calc R
H34B H 0.2044 0.3310 0.2105 0.037 Uiso 1 1 calc R
C35 C 0.1274(5) 0.4265(4) 0.2512(4) 0.0374(13) Uani 1 1 d .
H35A H 0.1791 0.4664 0.3044 0.045 Uiso 1 1 calc R
H35B H 0.0797 0.3858 0.2614 0.045 Uiso 1 1 calc R
C36 C 0.0588(5) 0.4763(4) 0.2166(4) 0.0353(12) Uani 1 1 d .
H36A H 0.0028 0.4861 0.2435 0.042 Uiso 1 1 calc R
H36B H 0.0231 0.4424 0.1576 0.042 Uiso 1 1 calc R
C1 C 0.7157(4) 0.2922(3) 0.2875(3) 0.0198(9) Uani 1 1 d .
C2 C 0.6380(4) 0.2825(4) 0.2060(3) 0.0265(11) Uani 1 1 d .
H2A H 0.5699 0.2406 0.1904 0.032 Uiso 1 1 calc R
H2B H 0.6228 0.3367 0.2110 0.032 Uiso 1 1 calc R
C3 C 0.6976(4) 0.2530(3) 0.1433(3) 0.0259(10) Uani 1 1 d .
C4 C 0.6701(5) 0.2294(4) 0.0588(3) 0.0355(13) Uani 1 1 d .
H4 H 0.6021 0.2302 0.0299 0.043 Uiso 1 1 calc R
C5 C 0.7442(6) 0.2046(4) 0.0179(3) 0.0380(14) Uani 1 1 d .
H5 H 0.7253 0.1870 -0.0393 0.046 Uiso 1 1 calc R
C6 C 0.8470(5) 0.2057(4) 0.0611(4) 0.0378(13) Uani 1 1 d .
H6 H 0.8968 0.1906 0.0326 0.045 Uiso 1 1 calc R
C7 C 0.8766(5) 0.2287(4) 0.1457(3) 0.0316(12) Uani 1 1 d .
H7 H 0.9450 0.2288 0.1748 0.038 Uiso 1 1 calc R
C8 C 0.7997(4) 0.2515(3) 0.1846(3) 0.0235(10) Uani 1 1 d .
C9 C 0.8238(5) 0.5297(3) 0.4759(4) 0.0313(11) Uani 1 1 d .
H9A H 0.8680 0.5712 0.5311 0.038 Uiso 1 1 calc R
H9B H 0.8431 0.5497 0.4366 0.038 Uiso 1 1 calc R
C10 C 0.7057(5) 0.5267(3) 0.4685(3) 0.0284(11) Uani 1 1 d .
H10A H 0.6911 0.5789 0.4665 0.034 Uiso 1 1 calc R
H10B H 0.6906 0.5230 0.5170 0.034 Uiso 1 1 calc R
C11 C 0.4887(4) 0.4269(4) 0.3975(3) 0.0298(11) Uani 1 1 d .
H11A H 0.5020 0.4357 0.4549 0.036 Uiso 1 1 calc R
H11B H 0.4583 0.4723 0.3911 0.036 Uiso 1 1 calc R
C12 C 0.4058(5) 0.3406(4) 0.3414(4) 0.0345(12) Uani 1 1 d .
H12A H 0.3334 0.3486 0.3391 0.041 Uiso 1 1 calc R
H12B H 0.4114 0.3233 0.2856 0.041 Uiso 1 1 calc R
C13 C 0.4173(4) 0.2682(4) 0.3671(4) 0.0313(12) Uani 1 1 d .
H13A H 0.3488 0.2244 0.3421 0.038 Uiso 1 1 calc R
H13B H 0.4343 0.2899 0.4269 0.038 Uiso 1 1 calc R
C14 C 0.5478(6) 0.1643(5) 0.4023(5) 0.0454(15) Uani 1 1 d .
H14A H 0.5466 0.2005 0.4573 0.054 Uiso 1 1 calc R
H14B H 0.4894 0.1126 0.3801 0.054 Uiso 1 1 calc R
C15 C 0.6529(6) 0.1415(4) 0.4090(4) 0.0464(16) Uani 1 1 d .
H15A H 0.6443 0.0909 0.3593 0.056 Uiso 1 1 calc R
H15B H 0.6702 0.1266 0.4557 0.056 Uiso 1 1 calc R
C16 C 0.8379(4) 0.2709(4) 0.5325(3) 0.0283(11) Uani 1 1 d .
H16A H 0.7882 0.2905 0.5632 0.034 Uiso 1 1 calc R
H16B H 0.8638 0.2279 0.5477 0.034 Uiso 1 1 calc R
C17 C 0.9347(4) 0.3466(4) 0.5553(3) 0.0302(11) Uani 1 1 d .
H17A H 0.9839 0.3575 0.6087 0.036 Uiso 1 1 calc R
H17B H 0.9733 0.3291 0.5148 0.036 Uiso 1 1 calc R
C18 C 0.9094(5) 0.4303(4) 0.5602(3) 0.0292(11) Uani 1 1 d .
H18A H 0.9750 0.4768 0.5915 0.035 Uiso 1 1 calc R
H18B H 0.8559 0.4418 0.5893 0.035 Uiso 1 1 calc R
C37 C 0.8224(4) 0.9852(3) 0.3203(3) 0.0228(10) Uani 1 1 d .
C38 C 0.7894(4) 0.9720(3) 0.3909(3) 0.0266(11) Uani 1 1 d .
H38A H 0.7167 0.9789 0.3891 0.032 Uiso 1 1 calc R
H38B H 0.7914 0.9154 0.3874 0.032 Uiso 1 1 calc R
C39 C 0.8723(4) 1.0402(3) 0.4687(3) 0.0256(10) Uani 1 1 d .
C40 C 0.8880(5) 1.0617(4) 0.5523(3) 0.0349(12) Uani 1 1 d .
H40 H 0.8411 1.0316 0.5696 0.042 Uiso 1 1 calc R
C41 C 0.9754(5) 1.1294(4) 0.6094(3) 0.0377(13) Uani 1 1 d .
H41 H 0.9861 1.1455 0.6658 0.045 Uiso 1 1 calc R
C42 C 1.0474(5) 1.1736(4) 0.5841(3) 0.0333(12) Uani 1 1 d .
H42 H 1.1060 1.2181 0.6238 0.040 Uiso 1 1 calc R
C43 C 1.0332(5) 1.1525(4) 0.5005(3) 0.0314(11) Uani 1 1 d .
H43 H 1.0806 1.1819 0.4829 0.038 Uiso 1 1 calc R
C44 C 0.9446(4) 1.0853(3) 0.4447(3) 0.0245(10) Uani 1 1 d .
C45 C 0.5647(8) 0.7686(7) 0.2067(9) 0.089(4) Uani 1 1 d .
H45 H 0.5298 0.7203 0.2107 0.107 Uiso 1 1 calc R
C46 C 0.5038(7) 0.8241(7) 0.1836(9) 0.098(4) Uani 1 1 d .
H46A H 0.4422 0.8243 0.2050 0.117 Uiso 1 1 calc R
H46B H 0.4752 0.7996 0.1235 0.117 Uiso 1 1 calc R
C47 C 0.5107(7) 0.9645(5) 0.1415(5) 0.060(2) Uani 1 1 d .
H47A H 0.4945 0.9172 0.0875 0.072 Uiso 1 1 calc R
H47B H 0.4421 0.9735 0.1502 0.072 Uiso 1 1 calc R
C48 C 0.5745(8) 1.0437(6) 0.1414(6) 0.071(2) Uani 1 1 d .
H48A H 0.6077 1.0858 0.1984 0.085 Uiso 1 1 calc R
H48B H 0.5241 1.0673 0.1137 0.085 Uiso 1 1 calc R
C49 C 0.6650(8) 1.0313(6) 0.0989(5) 0.071(2) Uani 1 1 d .
H49A H 0.6801 1.0761 0.0805 0.085 Uiso 1 1 calc R
H49B H 0.6413 0.9765 0.0507 0.085 Uiso 1 1 calc R
C50 C 0.8628(8) 0.9983(8) 0.0986(7) 0.079(3) Uani 1 1 d .
H50A H 0.8124 0.9608 0.0440 0.095 Uiso 1 1 calc R
H50B H 0.9020 1.0476 0.0944 0.095 Uiso 1 1 calc R
C51 C 0.9394(14) 0.9536(10) 0.1213(12) 0.154(8) Uani 1 1 d .
H51A H 1.0095 0.9951 0.1518 0.184 Uiso 1 1 calc R
H51B H 0.9468 0.9130 0.0705 0.184 Uiso 1 1 calc R
C52 C 0.8895(8) 0.7864(5) 0.1101(5) 0.066(2) Uani 1 1 d .
H52A H 0.8415 0.7768 0.0567 0.079 Uiso 1 1 calc R
H52B H 0.9581 0.7759 0.1028 0.079 Uiso 1 1 calc R
C53 C 0.8406(7) 0.7271(6) 0.1402(5) 0.066(2) Uani 1 1 d .
H53A H 0.8868 0.7454 0.1966 0.080 Uiso 1 1 calc R
H53B H 0.8511 0.6721 0.1080 0.080 Uiso 1 1 calc R
C54 C 0.7243(8) 0.7081(5) 0.1435(6) 0.066(2) Uani 1 1 d .
H54A H 0.7086 0.6564 0.1521 0.079 Uiso 1 1 calc R
H54B H 0.6737 0.6988 0.0913 0.079 Uiso 1 1 calc R
C55 C 0.2260(11) 0.0702(7) 0.1692(8) 0.094(4) Uani 1 1 d .
H55A H 0.1963 0.0801 0.2146 0.142 Uiso 1 1 calc R
H55B H 0.3038 0.0834 0.1899 0.142 Uiso 1 1 calc R
H55C H 0.1980 0.0112 0.1301 0.142 Uiso 1 1 calc R
Cl2 Cl 0.13095(11) 0.43553(8) 0.04241(7) 0.0314(3) Uani 1 1 d .
Cl1 Cl 0.64536(10) 0.37458(8) 0.53350(7) 0.0256(2) Uani 1 1 d .
Cl3 Cl 0.64227(12) 0.82261(9) 0.04616(8) 0.0343(3) Uani 1 1 d .
Cl4 Cl 0.10100(10) 0.23128(9) 0.33848(8) 0.0321(3) Uani 1 1 d .
Cl5 Cl 0.77209(12) 0.55346(11) 0.26303(9) 0.0428(3) Uani 1 1 d .
Cl6 Cl 0.25132(13) 0.91602(10) 0.25949(10) 0.0454(4) Uani 1 1 d .
N2 N 0.3822(4) 0.7264(3) 0.3079(3) 0.0268(9) Uani 1 1 d .
H2 H 0.3278 0.7452 0.2927 0.032 Uiso 1 1 calc R
N1 N 0.8058(4) 0.2749(3) 0.2692(2) 0.0237(9) Uani 1 1 d .
H1 H 0.8627 0.2778 0.3057 0.028 Uiso 1 1 calc R
N3 N 0.9094(3) 1.0500(3) 0.3563(3) 0.0239(9) Uani 1 1 d .
H3 H 0.9426 1.0695 0.3288 0.029 Uiso 1 1 calc R
N4 N 0.1958(10) 0.1240(6) 0.1289(6) 0.092(3) Uani 1 1 d .
O1 O 0.1895(4) 0.2658(4) 0.4120(3) 0.0662(16) Uani 1 1 d .
O2 O 0.0135(5) 0.2645(6) 0.3567(4) 0.103(3) Uani 1 1 d .
O3 O 0.0710(9) 0.1418(4) 0.3115(6) 0.129(4) Uani 1 1 d .
O4 O 0.1313(5) 0.2457(4) 0.2742(4) 0.0679(16) Uani 1 1 d .
O5 O 0.8119(5) 0.4860(4) 0.2772(4) 0.0634(14) Uani 1 1 d .
O6 O 0.8422(6) 0.5916(6) 0.2302(6) 0.099(3) Uani 1 1 d .
O7 O 0.7678(5) 0.6148(4) 0.3398(4) 0.0618(14) Uani 1 1 d .
O8 O 0.6659(5) 0.5180(6) 0.2056(4) 0.100(3) Uani 1 1 d .
O9 O 0.1983(6) 0.9753(4) 0.2977(4) 0.0732(18) Uani 1 1 d .
O10 O 0.1987(8) 0.8739(4) 0.1735(4) 0.091(2) Uani 1 1 d .
O11 O 0.2549(5) 0.8546(4) 0.2956(4) 0.0656(15) Uani 1 1 d .
O12 O 0.3588(7) 0.9599(8) 0.2755(9) 0.154(5) Uani 1 1 d .
O13 O 0.1004(9) 0.1082(8) 0.0868(6) 0.128(4) Uani 1 1 d .
O14 O 0.2700(10) 0.1862(6) 0.1415(6) 0.127(4) Uani 1 1 d .
Ru2 Ru 0.27710(3) 0.55446(2) 0.16979(2) 0.02042(11) Uani 1 1 d .
Ru1 Ru 0.68884(3) 0.32587(2) 0.39433(2) 0.01776(11) Uani 1 1 d .
Ru3 Ru 0.74624(3) 0.91698(2) 0.20127(2) 0.02266(12) Uani 1 1 d .
S5 S 0.14150(11) 0.57863(9) 0.23301(8) 0.0295(3) Uani 1 1 d .
S6 S 0.23594(11) 0.65556(8) 0.12071(8) 0.0279(3) Uani 1 1 d .
S7 S 0.40730(10) 0.52820(8) 0.10037(8) 0.0271(3) Uani 1 1 d .
S8 S 0.31734(11) 0.44910(9) 0.21306(9) 0.0308(3) Uani 1 1 d .
S1 S 0.85749(9) 0.42632(8) 0.45716(7) 0.0227(2) Uani 1 1 d .
S2 S 0.61687(10) 0.43403(8) 0.37454(7) 0.0242(2) Uani 1 1 d .
S3 S 0.52432(10) 0.22081(8) 0.33502(8) 0.0263(3) Uani 1 1 d .
S4 S 0.76704(11) 0.22393(8) 0.42211(7) 0.0267(3) Uani 1 1 d .
S9A S 0.7076(2) 0.79653(12) 0.22694(12) 0.0442(7) Uani 0.763(4) 1 d P
S10A S 0.58170(14) 0.93554(12) 0.22060(10) 0.0285(5) Uani 0.763(4) 1 d P
S11A S 0.7837(2) 1.03506(13) 0.17115(12) 0.0375(5) Uani 0.763(4) 1 d P
S12A S 0.91183(17) 0.89538(16) 0.18312(12) 0.0375(5) Uani 0.763(4) 1 d P
S9B S 0.7832(4) 0.7954(3) 0.2160(3) 0.0177(13) Uani 0.237(4) 1 d P
S10B S 0.5835(7) 0.8726(7) 0.2329(5) 0.068(3) Uani 0.237(4) 1 d P
S11B S 0.7037(11) 1.0310(5) 0.1764(4) 0.064(4) Uani 0.237(4) 1 d P
S12B S 0.9035(7) 0.9413(6) 0.1680(4) 0.055(3) Uani 0.237(4) 1 d P

loop_
_atom_site_aniso_label
_atom_site_aniso_U_11
_atom_site_aniso_U_22
_atom_site_aniso_U_33
_atom_site_aniso_U_23
_atom_site_aniso_U_13
_atom_site_aniso_U_12
C19 0.020(2) 0.025(2) 0.017(2) 0.0112(19) 0.0068(18) 0.0064(19)
C20 0.032(3) 0.023(2) 0.024(2) 0.009(2) 0.006(2) 0.007(2)
C21 0.031(3) 0.027(3) 0.021(2) 0.012(2) 0.009(2) 0.006(2)
C22 0.025(3) 0.035(3) 0.031(3) 0.015(2) 0.001(2) 0.002(2)
C23 0.034(3) 0.040(3) 0.027(3) 0.015(2) 0.005(2) -0.001(2)
C24 0.040(3) 0.029(3) 0.026(3) 0.004(2) 0.013(2) -0.003(2)
C25 0.037(3) 0.031(3) 0.028(3) 0.011(2) 0.014(2) 0.011(2)
C26 0.027(2) 0.029(3) 0.020(2) 0.012(2) 0.008(2) 0.004(2)
C27 0.038(3) 0.061(4) 0.055(4) 0.031(4) 0.016(3) 0.016(3)
C28 0.026(3) 0.056(4) 0.053(4) 0.032(3) 0.003(3) 0.014(3)
C29 0.051(4) 0.039(3) 0.030(3) 0.025(3) 0.002(3) 0.005(3)
C30 0.063(4) 0.050(4) 0.036(3) 0.029(3) 0.026(3) 0.015(3)
C31 0.044(3) 0.046(3) 0.025(3) 0.014(3) 0.013(2) 0.008(3)
C32 0.086(5) 0.037(3) 0.047(4) 0.017(3) 0.039(4) 0.032(4)
C33 0.217(14) 0.094(8) 0.214(14) 0.117(10) 0.198(14) 0.120(10)
C34 0.038(3) 0.027(3) 0.028(3) 0.014(2) 0.010(2) 0.005(2)
C35 0.041(3) 0.038(3) 0.042(3) 0.022(3) 0.022(3) 0.008(3)
C36 0.031(3) 0.033(3) 0.040(3) 0.014(3) 0.015(2) 0.004(2)
C1 0.025(2) 0.021(2) 0.018(2) 0.0109(18) 0.0086(19) 0.0074(19)
C2 0.028(3) 0.035(3) 0.018(2) 0.012(2) 0.006(2) 0.012(2)
C3 0.034(3) 0.025(2) 0.020(2) 0.011(2) 0.011(2) 0.007(2)
C4 0.053(4) 0.037(3) 0.022(3) 0.016(2) 0.013(2) 0.015(3)
C5 0.064(4) 0.035(3) 0.022(3) 0.015(2) 0.019(3) 0.015(3)
C6 0.053(4) 0.041(3) 0.027(3) 0.016(2) 0.024(3) 0.013(3)
C7 0.038(3) 0.034(3) 0.026(3) 0.011(2) 0.018(2) 0.011(2)
C8 0.033(3) 0.022(2) 0.017(2) 0.0088(19) 0.008(2) 0.008(2)
C9 0.037(3) 0.021(2) 0.036(3) 0.013(2) 0.011(2) 0.006(2)
C10 0.037(3) 0.017(2) 0.030(3) 0.007(2) 0.010(2) 0.011(2)
C11 0.031(3) 0.041(3) 0.025(3) 0.015(2) 0.013(2) 0.019(2)
C12 0.028(3) 0.043(3) 0.037(3) 0.017(3) 0.014(2) 0.016(2)
C13 0.022(2) 0.042(3) 0.033(3) 0.018(2) 0.011(2) 0.008(2)
C14 0.047(4) 0.045(4) 0.056(4) 0.034(3) 0.019(3) 0.005(3)
C15 0.058(4) 0.032(3) 0.047(4) 0.027(3) 0.003(3) 0.001(3)
C16 0.032(3) 0.036(3) 0.020(2) 0.016(2) 0.006(2) 0.012(2)
C17 0.024(2) 0.039(3) 0.024(3) 0.014(2) 0.001(2) 0.007(2)
C18 0.032(3) 0.029(3) 0.020(2) 0.009(2) 0.004(2) 0.004(2)
C37 0.028(2) 0.018(2) 0.024(2) 0.0097(19) 0.007(2) 0.011(2)
C38 0.035(3) 0.023(2) 0.019(2) 0.008(2) 0.006(2) 0.004(2)
C39 0.034(3) 0.020(2) 0.021(2) 0.009(2) 0.005(2) 0.006(2)
C40 0.045(3) 0.035(3) 0.026(3) 0.017(2) 0.009(2) 0.007(3)
C41 0.050(4) 0.037(3) 0.019(3) 0.010(2) 0.003(2) 0.008(3)
C42 0.035(3) 0.027(3) 0.026(3) 0.007(2) -0.003(2) 0.006(2)
C43 0.033(3) 0.026(3) 0.030(3) 0.010(2) 0.006(2) 0.006(2)
C44 0.030(3) 0.022(2) 0.017(2) 0.0064(19) 0.004(2) 0.008(2)
C45 0.074(6) 0.063(6) 0.158(11) 0.060(7) 0.066(7) 0.014(5)
C46 0.041(5) 0.093(8) 0.149(11) 0.078(8) -0.014(6) -0.019(5)
C47 0.064(5) 0.042(4) 0.055(4) 0.007(3) -0.003(4) 0.025(4)
C48 0.088(6) 0.065(5) 0.084(6) 0.038(5) 0.048(5) 0.041(5)
C49 0.097(7) 0.057(5) 0.051(5) 0.024(4) 0.010(5) 0.017(5)
C50 0.071(6) 0.101(8) 0.096(7) 0.067(7) 0.037(5) 0.027(6)
C51 0.213(16) 0.157(14) 0.28(2) 0.182(16) 0.213(18) 0.145(14)
C52 0.092(6) 0.049(4) 0.059(5) 0.012(4) 0.036(5) 0.034(4)
C53 0.056(5) 0.057(5) 0.053(4) -0.008(4) 0.013(4) 0.009(4)
C54 0.076(6) 0.040(4) 0.064(5) 0.005(4) 0.012(4) 0.025(4)
C55 0.118(9) 0.055(6) 0.106(9) 0.027(6) 0.032(7) 0.031(6)
Cl2 0.0350(6) 0.0328(6) 0.0219(6) 0.0112(5) 0.0042(5) 0.0038(5)
Cl1 0.0299(6) 0.0315(6) 0.0202(5) 0.0118(5) 0.0130(5) 0.0112(5)
Cl3 0.0450(7) 0.0327(7) 0.0215(6) 0.0073(5) 0.0069(5) 0.0150(6)
Cl4 0.0279(6) 0.0354(7) 0.0319(6) 0.0140(5) 0.0103(5) 0.0039(5)
Cl5 0.0337(7) 0.0645(10) 0.0394(8) 0.0297(7) 0.0145(6) 0.0130(7)
Cl6 0.0434(8) 0.0414(8) 0.0488(8) 0.0120(7) 0.0207(7) 0.0129(6)
N2 0.027(2) 0.030(2) 0.024(2) 0.0109(18) 0.0051(18) 0.0110(18)
N1 0.028(2) 0.030(2) 0.0152(19) 0.0094(17) 0.0074(16) 0.0110(18)
N3 0.027(2) 0.020(2) 0.021(2) 0.0067(16) 0.0062(17) 0.0013(17)
N4 0.119(8) 0.069(5) 0.079(6) 0.014(5) 0.053(6) 0.011(6)
O1 0.040(3) 0.104(5) 0.044(3) 0.024(3) 0.004(2) 0.024(3)
O2 0.057(4) 0.190(9) 0.062(4) 0.039(5) 0.018(3) 0.076(5)
O3 0.205(10) 0.040(3) 0.133(7) 0.010(4) 0.116(7) -0.024(5)
O4 0.070(4) 0.093(4) 0.065(4) 0.059(3) 0.027(3) 0.014(3)
O5 0.074(4) 0.056(3) 0.071(4) 0.027(3) 0.036(3) 0.027(3)
O6 0.082(5) 0.153(8) 0.147(7) 0.118(7) 0.078(5) 0.054(5)
O7 0.081(4) 0.051(3) 0.057(3) 0.022(3) 0.025(3) 0.024(3)
O8 0.044(3) 0.182(9) 0.049(3) 0.035(4) 0.000(3) 0.019(4)
O9 0.105(5) 0.077(4) 0.062(3) 0.032(3) 0.041(3) 0.061(4)
O10 0.173(8) 0.057(4) 0.044(3) 0.018(3) 0.039(4) 0.035(4)
O11 0.087(4) 0.059(3) 0.058(3) 0.029(3) 0.019(3) 0.037(3)
O12 0.062(5) 0.147(9) 0.252(14) 0.092(10) 0.054(7) -0.005(5)
O13 0.112(7) 0.180(11) 0.097(7) 0.064(7) 0.030(6) 0.043(7)
O14 0.177(10) 0.082(6) 0.117(7) 0.028(5) 0.082(7) 0.000(6)
Ru2 0.0225(2) 0.0221(2) 0.01784(19) 0.01016(15) 0.00539(15) 0.00585(15)
Ru1 0.02128(19) 0.01993(19) 0.01476(18) 0.00804(14) 0.00821(14) 0.00691(14)
Ru3 0.0350(2) 0.01782(19) 0.01517(19) 0.00632(14) 0.00718(15) 0.00930(16)
S5 0.0303(6) 0.0290(6) 0.0344(7) 0.0149(5) 0.0148(5) 0.0116(5)
S6 0.0300(6) 0.0251(6) 0.0277(6) 0.0149(5) 0.0022(5) 0.0046(5)
S7 0.0290(6) 0.0277(6) 0.0234(6) 0.0088(5) 0.0108(5) 0.0048(5)
S8 0.0326(7) 0.0333(7) 0.0388(7) 0.0248(6) 0.0140(6) 0.0131(6)
S1 0.0228(5) 0.0243(6) 0.0210(5) 0.0087(5) 0.0090(4) 0.0047(4)
S2 0.0291(6) 0.0258(6) 0.0235(6) 0.0126(5) 0.0114(5) 0.0123(5)
S3 0.0257(6) 0.0258(6) 0.0260(6) 0.0095(5) 0.0105(5) 0.0032(5)
S4 0.0366(7) 0.0272(6) 0.0198(6) 0.0103(5) 0.0100(5) 0.0149(5)
S9A 0.084(2) 0.0216(9) 0.0244(9) 0.0095(7) 0.0126(10) 0.0136(10)
S10A 0.0288(9) 0.0317(10) 0.0192(8) 0.0075(7) 0.0067(6) 0.0011(7)
S11A 0.0580(14) 0.0269(9) 0.0279(9) 0.0167(7) 0.0080(9) 0.0056(9)
S12A 0.0406(10) 0.0385(12) 0.0292(10) 0.0064(9) 0.0133(8) 0.0157(9)
S9B 0.034(3) 0.012(2) 0.011(2) 0.0050(17) 0.0112(19) 0.0114(19)
S10B 0.049(5) 0.087(7) 0.036(4) -0.003(4) 0.013(3) 0.007(4)
S11B 0.133(10) 0.037(4) 0.023(3) 0.009(3) 0.011(4) 0.057(6)
S12B 0.063(5) 0.057(5) 0.020(3) 0.008(3) 0.015(3) -0.036(4)

loop_
_atom_type_symbol
_atom_type_description
_atom_type_scat_dispersion_real
_atom_type_scat_dispersion_imag
_atom_type_scat_source
C C 0.0181 0.0091 'International Tables Vol C Tables 4.2.6.8 and 6.1.1.4'
H H 0.0000 0.0000 'International Tables Vol C Tables 4.2.6.8 and 6.1.1.4'
N N 0.0311 0.0180 'International Tables Vol C Tables 4.2.6.8 and 6.1.1.4'
O O 0.0492 0.0322 'International Tables Vol C Tables 4.2.6.8 and 6.1.1.4'
S S 0.3331 0.5567 'International Tables Vol C Tables 4.2.6.8 and 6.1.1.4'
Cl Cl 0.3639 0.7018 'International Tables Vol C Tables 4.2.6.8 and 6.1.1.4'
Ru Ru 0.0552 3.2960 'International Tables Vol C Tables 4.2.6.8 and 6.1.1.4'

loop_
_geom_angle_atom_site_label_1
_geom_angle_atom_site_label_2
_geom_angle_atom_site_label_3
_geom_angle
N2 C19 C20 104.1(4)
N2 C19 Ru2 127.7(4)
C20 C19 Ru2 128.2(4)
C21 C20 C19 105.7(4)
C22 C21 C26 118.8(5)
C22 C21 C20 133.5(5)
C26 C21 C20 107.7(5)
C23 C22 C21 119.2(5)
C22 C23 C24 120.7(5)
C23 C24 C25 121.2(5)
C26 C25 C24 116.6(5)
C25 C26 C21 123.4(5)
C25 C26 N2 129.3(5)
C21 C26 N2 107.2(5)
C28 C27 S5 111.8(5)
C27 C28 S6 115.9(5)
C30 C29 S6 111.1(4)
C29 C30 C31 116.8(5)
C30 C31 S7 112.4(4)
C33 C32 S7 119.8(6)
C32 C33 S8 118.4(7)
C35 C34 S8 110.0(4)
C34 C35 C36 116.2(5)
C35 C36 S5 111.6(4)
N1 C1 C2 105.0(4)
N1 C1 Ru1 128.2(3)
C2 C1 Ru1 126.7(3)
C3 C2 C1 104.6(4)
C4 C3 C8 118.9(5)
C4 C3 C2 133.2(5)
C8 C3 C2 107.9(4)
C5 C4 C3 119.3(6)
C4 C5 C6 120.7(5)
C7 C6 C5 121.3(5)
C8 C7 C6 116.7(5)
C7 C8 C3 123.2(5)
C7 C8 N1 129.1(5)
C3 C8 N1 107.7(4)
C10 C9 S1 114.5(4)
C9 C10 S2 110.6(4)
C12 C11 S2 112.8(4)
C13 C12 C11 115.9(5)
C12 C13 S3 111.2(4)
C15 C14 S3 112.0(5)
C14 C15 S4 115.6(5)
C17 C16 S4 110.4(4)
C18 C17 C16 117.2(4)
C17 C18 S1 111.2(4)
N3 C37 C38 105.6(4)
N3 C37 Ru3 128.9(4)
C38 C37 Ru3 125.4(4)
C39 C38 C37 104.6(4)
C40 C39 C44 119.5(5)
C40 C39 C38 133.1(5)
C44 C39 C38 107.3(4)
C39 C40 C41 118.2(6)
C40 C41 C42 121.4(5)
C43 C42 C41 121.1(5)
C44 C43 C42 116.4(5)
C39 C44 C43 123.4(5)
C39 C44 N3 107.6(4)
C43 C44 N3 129.0(5)
C46 C45 S9A 117.5(7)
C45 C46 S10A 115.3(7)
C48 C47 S10A 113.2(6)
C47 C48 C49 115.7(7)
C48 C49 S11A 108.7(6)
C51 C50 S11A 114.9(8)
C50 C51 S12A 118.8(8)
C53 C52 S12A 110.1(6)
C52 C53 C54 127.6(9)
C53 C54 S9A 109.8(6)
O2 Cl4 O3 109.2(6)
O2 Cl4 O1 108.5(4)
O3 Cl4 O1 107.8(6)
O2 Cl4 O4 113.7(4)
O3 Cl4 O4 106.3(4)
O1 Cl4 O4 111.2(4)
O6 Cl5 O8 109.8(5)
O6 Cl5 O7 111.0(5)
O8 Cl5 O7 109.2(4)
O6 Cl5 O5 108.9(4)
O8 Cl5 O5 108.9(5)
O7 Cl5 O5 108.9(3)
O9 Cl6 O12 108.0(6)
O9 Cl6 O10 110.6(4)
O12 Cl6 O10 110.3(7)
O9 Cl6 O11 109.6(4)
O12 Cl6 O11 107.8(6)
O10 Cl6 O11 110.4(4)
C19 N2 C26 115.2(4)
C1 N1 C8 114.6(4)
C37 N3 C44 114.8(4)
O13 N4 O14 124.5(13)
O13 N4 C55 119.5(11)
O14 N4 C55 116.0(12)
C19 Ru2 S5 90.46(14)
C19 Ru2 S6 89.98(14)
S5 Ru2 S6 86.51(5)
C19 Ru2 S8 91.97(14)
S5 Ru2 S8 94.99(5)
S6 Ru2 S8 177.53(5)
C19 Ru2 S7 91.81(14)
S5 Ru2 S7 177.37(5)
S6 Ru2 S7 92.17(5)
S8 Ru2 S7 86.26(5)
C19 Ru2 Cl2 178.26(14)
S5 Ru2 Cl2 87.86(5)
S6 Ru2 Cl2 90.37(4)
S8 Ru2 Cl2 87.72(5)
S7 Ru2 Cl2 89.88(4)
C1 Ru1 S3 91.12(15)
C1 Ru1 S1 89.83(15)
S3 Ru1 S1 176.79(5)
C1 Ru1 S4 92.20(14)
S3 Ru1 S4 86.43(5)
S1 Ru1 S4 90.48(5)
C1 Ru1 S2 90.11(14)
S3 Ru1 S2 96.11(5)
S1 Ru1 S2 86.96(4)
S4 Ru1 S2 176.54(5)
C1 Ru1 Cl1 176.86(14)
S3 Ru1 Cl1 88.05(4)
S1 Ru1 Cl1 91.15(4)
S4 Ru1 Cl1 90.78(4)
S2 Ru1 Cl1 86.96(4)
C37 Ru3 S12B 91.8(2)
C37 Ru3 S10A 91.24(15)
S12B Ru3 S10A 157.8(3)
C37 Ru3 S11B 95.1(2)
S12B Ru3 S11B 89.5(5)
S10A Ru3 S11B 68.4(4)
C37 Ru3 S9A 89.30(15)
S12B Ru3 S9A 116.3(3)
S10A Ru3 S9A 85.70(9)
S11B Ru3 S9A 153.7(4)
C37 Ru3 S12A 88.46(15)
S12B Ru3 S12A 23.8(3)
S10A Ru3 S12A 178.43(9)
S11B Ru3 S12A 113.2(4)
S9A Ru3 S12A 92.76(10)
C37 Ru3 S11A 92.40(15)
S12B Ru3 S11A 63.1(3)
S10A Ru3 S11A 94.77(8)
S11B Ru3 S11A 26.5(3)
S9A Ru3 S11A 178.22(7)
S12A Ru3 S11A 86.78(10)
C37 Ru3 S9B 89.08(17)
S12B Ru3 S9B 90.3(3)
S10A Ru3 S9B 111.76(14)
S11B Ru3 S9B 175.8(2)
S9A Ru3 S9B 26.07(14)
S12A Ru3 S9B 66.70(15)
S11A Ru3 S9B 153.39(15)
C37 Ru3 S10B 90.1(2)
S12B Ru3 S10B 172.4(4)
S10A Ru3 S10B 29.3(3)
S11B Ru3 S10B 97.7(5)
S9A Ru3 S10B 56.4(3)
S12A Ru3 S10B 149.1(3)
S11A Ru3 S10B 124.1(3)
S9B Ru3 S10B 82.4(3)
C37 Ru3 Cl3 177.73(16)
S12B Ru3 Cl3 89.76(16)
S10A Ru3 Cl3 87.89(5)
S11B Ru3 Cl3 86.51(18)
S9A Ru3 Cl3 88.55(6)
S12A Ru3 Cl3 92.35(6)
S11A Ru3 Cl3 89.75(6)
S9B Ru3 Cl3 89.29(11)
S10B Ru3 Cl3 88.16(19)
C36 S5 C27 98.7(3)
C36 S5 Ru2 109.1(2)
C27 S5 Ru2 98.7(2)
C29 S6 C28 104.2(3)
C29 S6 Ru2 106.7(2)
C28 S6 Ru2 103.8(2)
C32 S7 C31 103.4(3)
C32 S7 Ru2 102.9(2)
C31 S7 Ru2 106.8(2)
C34 S8 C33 100.9(5)
C34 S8 Ru2 107.99(19)
C33 S8 Ru2 101.1(3)
C18 S1 C9 104.6(3)
C18 S1 Ru1 106.49(19)
C9 S1 Ru1 104.05(19)
C11 S2 C10 101.0(3)
C11 S2 Ru1 107.71(19)
C10 S2 Ru1 99.41(17)
C13 S3 C14 100.0(3)
C13 S3 Ru1 109.5(2)
C14 S3 Ru1 99.3(2)
C15 S4 C16 103.7(3)
C15 S4 Ru1 104.6(2)
C16 S4 Ru1 107.12(18)
C45 S9A C54 101.2(5)
C45 S9A Ru3 105.7(3)
C54 S9A Ru3 107.3(3)
C47 S10A C46 101.2(4)
C47 S10A Ru3 108.7(3)
C46 S10A Ru3 101.3(4)
C49 S11A C50 98.0(5)
C49 S11A Ru3 107.9(3)
C50 S11A Ru3 100.7(3)
C52 S12A C51 101.3(7)
C52 S12A Ru3 108.6(3)
C51 S12A Ru3 103.6(4)

loop_
_geom_bond_atom_site_label_1
_geom_bond_atom_site_label_2
_geom_bond_distance
C19 N2 1.345(7)
C19 C20 1.527(7)
C19 Ru2 1.944(5)
C20 C21 1.497(7)
C21 C22 1.383(8)
C21 C26 1.389(8)
C22 C23 1.381(9)
C23 C24 1.383(9)
C24 C25 1.395(8)
C25 C26 1.372(8)
C26 N2 1.422(7)
C27 C28 1.458(10)
C27 S5 1.847(7)
C28 S6 1.822(6)
C29 C30 1.518(10)
C29 S6 1.815(6)
C30 C31 1.524(9)
C31 S7 1.827(6)
C32 C33 1.367(11)
C32 S7 1.826(7)
C33 S8 1.816(9)
C34 C35 1.522(8)
C34 S8 1.810(6)
C35 C36 1.531(9)
C36 S5 1.821(6)
C1 N1 1.340(6)
C1 C2 1.533(6)
C1 Ru1 1.945(5)
C2 C3 1.503(7)
C3 C4 1.381(7)
C3 C8 1.386(7)
C4 C5 1.376(9)
C5 C6 1.389(9)
C6 C7 1.383(8)
C7 C8 1.380(7)
C8 N1 1.420(6)
C9 C10 1.508(8)
C9 S1 1.845(5)
C10 S2 1.835(5)
C11 C12 1.531(8)
C11 S2 1.813(5)
C12 C13 1.518(8)
C13 S3 1.825(5)
C14 C15 1.477(10)
C14 S3 1.842(6)
C15 S4 1.811(7)
C16 C17 1.537(8)
C16 S4 1.812(5)
C17 C18 1.519(8)
C18 S1 1.820(5)
C37 N3 1.311(7)
C37 C38 1.529(7)
C37 Ru3 1.965(5)
C38 C39 1.504(7)
C39 C40 1.384(8)
C39 C44 1.385(8)
C40 C41 1.386(9)
C41 C42 1.391(9)
C42 C43 1.388(8)
C43 C44 1.385(8)
C44 N3 1.425(6)
C45 C46 1.460(14)
C45 S9A 1.772(10)
C46 S10A 1.839(10)
C47 C48 1.503(13)
C47 S10A 1.810(8)
C48 C49 1.553(13)
C49 S11A 1.769(9)
C50 C51 1.438(15)
C50 S11A 1.847(11)
C51 S12A 1.833(11)
C52 C53 1.468(13)
C52 S12A 1.799(8)
C53 C54 1.525(12)
C54 S9A 1.800(8)
C55 N4 1.440(15)
Cl2 Ru2 2.5606(13)
Cl1 Ru1 2.5833(11)
Cl3 Ru3 2.5844(13)
Cl4 O2 1.406(6)
Cl4 O3 1.409(7)
Cl4 O1 1.410(5)
Cl4 O4 1.412(5)
Cl5 O6 1.414(6)
Cl5 O8 1.417(6)
Cl5 O7 1.430(6)
Cl5 O5 1.438(6)
Cl6 O9 1.388(6)
Cl6 O12 1.402(8)
Cl6 O10 1.405(7)
Cl6 O11 1.452(6)
N4 O13 1.235(13)
N4 O14 1.250(13)
Ru2 S5 2.3295(13)
Ru2 S6 2.3322(13)
Ru2 S8 2.3356(13)
Ru2 S7 2.3404(13)
Ru1 S3 2.3305(13)
Ru1 S1 2.3315(12)
Ru1 S4 2.3326(12)
Ru1 S2 2.3358(12)
Ru3 S12B 2.293(7)
Ru3 S10A 2.3051(18)
Ru3 S11B 2.314(6)
Ru3 S9A 2.324(2)
Ru3 S12A 2.325(2)
Ru3 S11A 2.3317(19)
Ru3 S9B 2.339(4)
Ru3 S10B 2.417(9)
